data_7102396
loop_
_publ_author_name
'Davis, Riju'
'Rath, Nigam P'
'Das, Suresh'

_publ_section_title
;
 Thermally reversible fluorescent polymorphs of
 alkoxy-cyano-substituted diphenylbutadienes: role of crystal packing
 in solid state fluorescence.
;
_journal_issue 1
_journal_name_full 'Chemical communications (Cambridge, England)'
_journal_page_first 74
_journal_page_last 75
_journal_paper_doi 10.1039/b311121k
_journal_year 2004
_chemical_formula_sum 'C25 H29 N O'
_chemical_formula_weight 359.49
_chemical_name_systematic
;
?
;
_space_group_IT_number 14
_symmetry_cell_setting monoclinic
_symmetry_space_group_name_Hall '-P 2ybc'
_symmetry_space_group_name_H-M 'P 1 21/c 1'
_atom_sites_solution_hydrogens geom
_atom_sites_solution_primary direct
_atom_sites_solution_secondary difmap
_audit_creation_method SHELXL-97
_cell_angle_alpha 90.00
_cell_angle_beta 91.066(6)
_cell_angle_gamma 90.00
_cell_formula_units_Z 4
_cell_length_a 8.8931(8)
_cell_length_b 6.1431(5)
_cell_length_c 37.907(3)
_cell_measurement_reflns_used 2328
_cell_measurement_temperature 220(2)
_cell_measurement_theta_max 23.4
_cell_measurement_theta_min 2.3
_cell_volume 2070.5(3)
_computing_cell_refinement 'Bruker SMART'
_computing_data_collection 'Bruker SMART'
_computing_data_reduction 'Bruker SAINT'
_computing_molecular_graphics 'Bruker-SHELXTL (Sheldrick, 2001)'
_computing_publication_material 'Bruker-SHELXTL (Sheldrick, 2001)'
_computing_structure_refinement 'Bruker-SHELXTL (Sheldrick, 2001)'
_computing_structure_solution 'Bruker-SHELXTL (Sheldrick, 2001)'
_diffrn_ambient_temperature 220(2)
_diffrn_measured_fraction_theta_full 0.997
_diffrn_measured_fraction_theta_max 0.997
_diffrn_measurement_device_type 'CCD area detector'
_diffrn_measurement_method 'phi and omega scans'
_diffrn_radiation_monochromator graphite
_diffrn_radiation_source 'normal-focus sealed tube'
_diffrn_radiation_type MoK\a
_diffrn_radiation_wavelength 0.71073
_diffrn_reflns_av_R_equivalents 0.078
_diffrn_reflns_av_sigmaI/netI 0.0762
_diffrn_reflns_limit_h_max 10
_diffrn_reflns_limit_h_min -10
_diffrn_reflns_limit_k_max 7
_diffrn_reflns_limit_k_min -7
_diffrn_reflns_limit_l_max 46
_diffrn_reflns_limit_l_min -46
_diffrn_reflns_number 17785
_diffrn_reflns_theta_full 26.00
_diffrn_reflns_theta_max 26.00
_diffrn_reflns_theta_min 2.15
_exptl_absorpt_coefficient_mu 0.069
_exptl_absorpt_correction_T_max 0.9945
_exptl_absorpt_correction_T_min 0.9769
_exptl_absorpt_correction_type none
_exptl_crystal_colour colorless
_exptl_crystal_density_diffrn 1.153
_exptl_crystal_density_meas ?
_exptl_crystal_density_method 'not measured'
_exptl_crystal_description plate
_exptl_crystal_F_000 776
_exptl_crystal_size_max 0.34
_exptl_crystal_size_mid 0.20
_exptl_crystal_size_min 0.08
_refine_diff_density_max 0.173
_refine_diff_density_min -0.221
_refine_diff_density_rms 0.043
_refine_ls_extinction_method none
_refine_ls_goodness_of_fit_ref 0.999
_refine_ls_hydrogen_treatment noref
_refine_ls_matrix_type full
_refine_ls_number_parameters 244
_refine_ls_number_reflns 4072
_refine_ls_number_restraints 0
_refine_ls_restrained_S_all 0.999
_refine_ls_R_factor_all 0.1320
_refine_ls_R_factor_gt 0.0563
_refine_ls_shift/su_max 0.001
_refine_ls_shift/su_mean 0.000
_refine_ls_structure_factor_coef Fsqd
_refine_ls_weighting_details 'calc w=1/[\s^2^(Fo^2^)+(0.0515P)^2^+0.1077P] where P=(Fo^2^+2Fc^2^)/3'
_refine_ls_weighting_scheme calc
_refine_ls_wR_factor_gt 0.1050
_refine_ls_wR_factor_ref 0.1305
_reflns_number_gt 2193
_reflns_number_total 4072
_reflns_threshold_expression >2sigma(I)
_cod_data_source_file b311121k.txt
_cod_data_source_block v10502
_cod_depositor_comments
;
The following automatic conversions were performed:
'_symmetry_cell_setting' value 'Monoclinic' changed to 'monoclinic'
according to '/home/saulius/struct/CIF-dictionaries/cif_core.dic'
dictionary named 'cif_core.dic' version 2.4.1 from 2010-06-29.

Automatic conversion script
Id: cif_fix_enum 1527 2010-12-29 10:47:43Z saulius 

The following automatic conversions were performed:

'_exptl_crystal_density_meas' value 'no' was changed to '?' - the
value is perceived as not measured.

Automatic conversion script
Id: cif_fix_values 3008 2015-01-20 13:52:24Z robertas 
;
_cod_original_sg_symbol_H-M P2(1)/c
_cod_database_code 7102396

loop_
_symmetry_equiv_pos_as_xyz
'x, y, z'
'-x, y+1/2, -z+1/2'
'-x, -y, -z'
'x, -y-1/2, z-1/2'

loop_
_atom_site_label
_atom_site_type_symbol
_atom_site_fract_x
_atom_site_fract_y
_atom_site_fract_z
_atom_site_U_iso_or_equiv
_atom_site_adp_type
_atom_site_occupancy
_atom_site_symmetry_multiplicity
_atom_site_calc_flag
_atom_site_refinement_flags
O1 O 0.31864(16) 0.6873(2) 1.00659(4) 0.0364(4) Uani 1 1 d .
N1 N -0.3597(2) -0.9079(3) 0.72280(5) 0.0472(6) Uani 1 1 d .
C1 C -0.2883(2) -0.7975(4) 0.74089(6) 0.0338(6) Uani 1 1 d .
C2 C -0.1998(2) -0.6610(4) 0.76415(5) 0.0285(5) Uani 1 1 d .
C3 C -0.0642(2) -0.7375(4) 0.77835(5) 0.0292(5) Uani 1 1 d .
H3 H -0.0275 -0.8745 0.7716 0.035 Uiso 1 1 calc R
C4 C 0.0166(2) -0.6116(4) 0.80240(5) 0.0297(5) Uani 1 1 d .
H4 H 0.1085 -0.6639 0.8116 0.036 Uiso 1 1 calc R
C5 C -0.0363(2) -0.4084(3) 0.81312(5) 0.0263(5) Uani 1 1 d .
C6 C -0.1714(2) -0.3321(4) 0.79800(5) 0.0310(5) Uani 1 1 d .
H6 H -0.2075 -0.1940 0.8044 0.037 Uiso 1 1 calc R
C7 C -0.2526(2) -0.4559(4) 0.77387(5) 0.0320(6) Uani 1 1 d .
H7 H -0.3431 -0.4022 0.7641 0.038 Uiso 1 1 calc R
C8 C 0.0489(2) -0.2861(4) 0.83998(5) 0.0319(5) Uani 1 1 d .
H8 H 0.1416 -0.3455 0.8474 0.038 Uiso 1 1 calc R
C9 C 0.0083(2) -0.0985(4) 0.85496(5) 0.0311(5) Uani 1 1 d .
H9 H -0.0817 -0.0339 0.8468 0.037 Uiso 1 1 calc R
C10 C 0.0908(2) 0.0131(3) 0.88259(5) 0.0302(6) Uani 1 1 d .
H10 H 0.1811 -0.0488 0.8911 0.036 Uiso 1 1 calc R
C11 C 0.0446(2) 0.2013(4) 0.89674(5) 0.0314(6) Uani 1 1 d .
H11 H -0.0447 0.2601 0.8871 0.038 Uiso 1 1 calc R
C12 C 0.1164(2) 0.3259(3) 0.92529(5) 0.0273(5) Uani 1 1 d .
C13 C 0.2485(2) 0.2621(4) 0.94287(5) 0.0307(5) Uani 1 1 d .
H13 H 0.2958 0.1320 0.9362 0.037 Uiso 1 1 calc R
C14 C 0.3110(2) 0.3850(4) 0.96961(5) 0.0324(6) Uani 1 1 d .
H14 H 0.4005 0.3387 0.9808 0.039 Uiso 1 1 calc R
C15 C 0.2431(2) 0.5775(4) 0.98028(5) 0.0286(5) Uani 1 1 d .
C16 C 0.1121(2) 0.6454(4) 0.96366(5) 0.0350(6) Uani 1 1 d .
H16 H 0.0649 0.7749 0.9706 0.042 Uiso 1 1 calc R
C17 C 0.0506(2) 0.5197(4) 0.93644(6) 0.0371(6) Uani 1 1 d .
H17 H -0.0385 0.5672 0.9252 0.045 Uiso 1 1 calc R
C18 C 0.2521(2) 0.8778(3) 1.02166(5) 0.0321(6) Uani 1 1 d .
H18A H 0.1632 0.8380 1.0351 0.038 Uiso 1 1 calc R
H18B H 0.2212 0.9799 1.0030 0.038 Uiso 1 1 calc R
C19 C 0.3694(2) 0.9809(3) 1.04560(5) 0.0322(6) Uani 1 1 d .
H19A H 0.4541 1.0292 1.0314 0.039 Uiso 1 1 calc R
H19B H 0.4072 0.8714 1.0624 0.039 Uiso 1 1 calc R
C20 C 0.3084(2) 1.1743(3) 1.06599(5) 0.0319(6) Uani 1 1 d .
H20A H 0.2261 1.1244 1.0808 0.038 Uiso 1 1 calc R
H20B H 0.2670 1.2807 1.0492 0.038 Uiso 1 1 calc R
C21 C 0.4264(2) 1.2862(4) 1.08931(5) 0.0327(6) Uani 1 1 d .
H21A H 0.4717 1.1784 1.1053 0.039 Uiso 1 1 calc R
H21B H 0.5063 1.3432 1.0744 0.039 Uiso 1 1 calc R
C22 C 0.3627(2) 1.4716(4) 1.11094(5) 0.0336(6) Uani 1 1 d .
H22A H 0.2845 1.4129 1.1262 0.040 Uiso 1 1 calc R
H22B H 0.3144 1.5761 1.0948 0.040 Uiso 1 1 calc R
C23 C 0.4773(2) 1.5927(4) 1.13390(5) 0.0346(6) Uani 1 1 d .
H23A H 0.5200 1.4916 1.1514 0.042 Uiso 1 1 calc R
H23B H 0.5594 1.6431 1.1191 0.042 Uiso 1 1 calc R
C24 C 0.4111(2) 1.7865(4) 1.15292(5) 0.0352(6) Uani 1 1 d .
H24A H 0.3291 1.7360 1.1678 0.042 Uiso 1 1 calc R
H24B H 0.3682 1.8873 1.1354 0.042 Uiso 1 1 calc R
C25 C 0.5257(3) 1.9087(4) 1.17593(6) 0.0454(7) Uani 1 1 d .
H25A H 0.5680 1.8105 1.1935 0.068 Uiso 1 1 calc R
H25B H 0.4765 2.0291 1.1876 0.068 Uiso 1 1 calc R
H25C H 0.6054 1.9641 1.1613 0.068 Uiso 1 1 calc R

loop_
_atom_site_aniso_label
_atom_site_aniso_U_11
_atom_site_aniso_U_22
_atom_site_aniso_U_33
_atom_site_aniso_U_23
_atom_site_aniso_U_13
_atom_site_aniso_U_12
O1 0.0378(9) 0.0308(10) 0.0404(9) -0.0109(8) -0.0072(8) 0.0064(7)
N1 0.0387(13) 0.0477(14) 0.0550(14) -0.0156(12) -0.0040(11) -0.0001(10)
C1 0.0307(13) 0.0358(15) 0.0350(13) -0.0032(12) 0.0022(11) 0.0018(11)
C2 0.0262(12) 0.0322(14) 0.0272(12) -0.0021(10) 0.0024(10) -0.0057(10)
C3 0.0303(13) 0.0254(13) 0.0320(12) -0.0024(10) 0.0054(10) -0.0009(10)
C4 0.0281(13) 0.0304(14) 0.0307(12) 0.0020(11) 0.0006(10) 0.0037(10)
C5 0.0262(12) 0.0259(13) 0.0269(12) 0.0005(10) 0.0021(10) -0.0016(10)
C6 0.0309(13) 0.0268(13) 0.0353(13) -0.0029(11) 0.0001(10) 0.0024(10)
C7 0.0266(13) 0.0338(14) 0.0355(13) 0.0008(11) -0.0005(10) 0.0024(10)
C8 0.0285(13) 0.0314(14) 0.0358(13) -0.0010(12) -0.0024(10) 0.0006(10)
C9 0.0313(13) 0.0322(14) 0.0298(13) 0.0011(11) -0.0007(10) 0.0016(11)
C10 0.0283(13) 0.0295(14) 0.0328(13) -0.0015(11) -0.0018(10) 0.0011(10)
C11 0.0295(13) 0.0316(14) 0.0330(13) -0.0009(11) -0.0023(10) -0.0005(10)
C12 0.0283(12) 0.0265(13) 0.0270(12) 0.0004(10) 0.0005(10) 0.0009(10)
C13 0.0324(13) 0.0256(13) 0.0341(13) -0.0027(11) 0.0016(10) 0.0059(10)
C14 0.0314(13) 0.0285(14) 0.0372(13) -0.0041(11) -0.0052(11) 0.0053(11)
C15 0.0316(13) 0.0281(13) 0.0261(12) -0.0014(11) 0.0004(10) -0.0010(10)
C16 0.0363(14) 0.0286(14) 0.0400(14) -0.0083(11) -0.0024(11) 0.0065(11)
C17 0.0305(13) 0.0379(15) 0.0427(14) -0.0056(12) -0.0072(11) 0.0058(11)
C18 0.0364(13) 0.0269(13) 0.0330(13) -0.0066(11) 0.0034(10) 0.0046(10)
C19 0.0350(14) 0.0299(14) 0.0318(13) -0.0015(11) 0.0014(11) 0.0021(10)
C20 0.0378(13) 0.0285(14) 0.0295(12) -0.0016(11) 0.0014(10) 0.0035(11)
C21 0.0393(14) 0.0282(14) 0.0307(13) -0.0012(11) 0.0035(11) 0.0001(11)
C22 0.0390(14) 0.0327(14) 0.0292(12) -0.0021(11) 0.0043(11) -0.0019(11)
C23 0.0447(14) 0.0281(14) 0.0310(13) -0.0030(11) 0.0005(11) -0.0008(11)
C24 0.0430(14) 0.0296(14) 0.0332(13) -0.0011(11) 0.0035(11) -0.0028(11)
C25 0.0567(17) 0.0376(16) 0.0417(15) -0.0088(13) -0.0029(13) 0.0005(13)

loop_
_atom_type_symbol
_atom_type_description
_atom_type_scat_dispersion_real
_atom_type_scat_dispersion_imag
_atom_type_scat_source
C C 0.0033 0.0016 'International Tables Vol C Tables 4.2.6.8 and 6.1.1.4'
H H 0.0000 0.0000 'International Tables Vol C Tables 4.2.6.8 and 6.1.1.4'
N N 0.0061 0.0033 'International Tables Vol C Tables 4.2.6.8 and 6.1.1.4'
O O 0.0106 0.0060 'International Tables Vol C Tables 4.2.6.8 and 6.1.1.4'

loop_
_geom_angle_atom_site_label_1
_geom_angle_atom_site_label_2
_geom_angle_atom_site_label_3
_geom_angle
C15 O1 C18 119.40(16)
N1 C1 C2 178.9(2)
C3 C2 C7 119.7(2)
C3 C2 C1 119.9(2)
C7 C2 C1 120.3(2)
C4 C3 C2 120.0(2)
C3 C4 C5 121.1(2)
C4 C5 C6 118.05(19)
C4 C5 C8 119.22(19)
C6 C5 C8 122.7(2)
C7 C6 C5 121.3(2)
C6 C7 C2 119.8(2)
C9 C8 C5 126.6(2)
C8 C9 C10 125.5(2)
C11 C10 C9 123.0(2)
C10 C11 C12 127.9(2)
C17 C12 C13 116.7(2)
C17 C12 C11 119.4(2)
C13 C12 C11 123.9(2)
C14 C13 C12 121.6(2)
C13 C14 C15 120.7(2)
O1 C15 C16 125.7(2)
O1 C15 C14 114.86(19)
C16 C15 C14 119.5(2)
C15 C16 C17 119.2(2)
C16 C17 C12 122.4(2)
O1 C18 C19 107.19(17)
C18 C19 C20 112.56(18)
C19 C20 C21 113.50(18)
C22 C21 C20 113.04(18)
C21 C22 C23 114.97(18)
C24 C23 C22 113.20(19)
C23 C24 C25 113.38(19)

loop_
_geom_bond_atom_site_label_1
_geom_bond_atom_site_label_2
_geom_bond_distance
O1 C15 1.370(2)
O1 C18 1.435(2)
N1 C1 1.148(3)
C1 C2 1.440(3)
C2 C3 1.393(3)
C2 C7 1.396(3)
C3 C4 1.386(3)
C4 C5 1.397(3)
C5 C6 1.403(3)
C5 C8 1.465(3)
C6 C7 1.383(3)
C8 C9 1.338(3)
C9 C10 1.441(3)
C10 C11 1.342(3)
C11 C12 1.463(3)
C12 C17 1.396(3)
C12 C13 1.396(3)
C13 C14 1.373(3)
C14 C15 1.391(3)
C15 C16 1.378(3)
C16 C17 1.392(3)
C18 C19 1.509(3)
C19 C20 1.523(3)
C20 C21 1.523(3)
C21 C22 1.519(3)
C22 C23 1.522(3)
C23 C24 1.517(3)
C24 C25 1.526(3)

loop_
_cod_related_entry_id
_cod_related_entry_database
_cod_related_entry_code
1 ChemSpider 21198758
